data_2202650
loop_
_publ_author_name
'Hartung, Jens'
'\<Spehar, Kristina'
'Svoboda, Ingrid'
'Fuess, Hartmut'

_publ_section_title
;The N---O bond as an element of chirality:
 (<i>P</i>)-4-(<i>p</i>-chlorophenyl)-3-{2-[4-(<i>p</i>-toluenesulfonyl)piperazino]ethoxy}thiazole-2(3<i>H</i>)-thione
;
_journal_issue 12
_journal_name_full 'Acta Crystallographica Section E'
_journal_page_first o1894
_journal_page_last o1895
_journal_paper_doi 10.1107/S1600536803024814
_journal_volume 59
_journal_year 2003
_chemical_formula_iupac 'C22 H24 Cl N3 O3 S3'
_chemical_formula_moiety 'C22 H24 Cl N3 O3 S3'
_chemical_formula_sum 'C22 H24 Cl N3 O3 S3'
_chemical_formula_weight 510.07
_chemical_name_systematic
;
(P)-4-(p-chlorophenyl)-3-{2-[4-(p-
toluenesulfonyl)piperazino]ethoxy}thiazole-2(3H)-thione
;
_space_group_IT_number 19
_symmetry_cell_setting orthorhombic
_symmetry_space_group_name_Hall 'P 2ac 2ab'
_symmetry_space_group_name_H-M 'P 21 21 21'
_atom_sites_solution_hydrogens geom
_atom_sites_solution_primary direct
_atom_sites_solution_secondary difmap
_audit_creation_method SHELXL-97
_cell_angle_alpha 90.00
_cell_angle_beta 90.00
_cell_angle_gamma 90.00
_cell_formula_units_Z 4
_cell_length_a 8.2270(10)
_cell_length_b 14.0980(10)
_cell_length_c 22.1780(10)
_cell_measurement_reflns_used 1846
_cell_measurement_temperature 299(2)
_cell_measurement_theta_max 16.85
_cell_measurement_theta_min 3.15
_cell_volume 2572.3(4)
_computing_cell_refinement
;
CrysAlis RED (Oxford Diffraction, 2002)
;
_computing_data_collection
;
CrysAlis CCD (Oxford Diffraction, 2002)
;
_computing_data_reduction
;
CrysAlis RED
;
_computing_molecular_graphics
;
ORTEP-3 (Farrugia, 2002). PLATON2002 (Spek, 2002)
;
_computing_publication_material SHELXL97
_computing_structure_refinement 'SHELXL97 (Sheldrick, 1997)'
_computing_structure_solution 'SHELXS97 (Sheldrick, 1997)'
_diffrn_ambient_temperature 299(2)
_diffrn_detector_area_resol_mean 'Sapphire CCD detector'
_diffrn_measured_fraction_theta_full 0.986
_diffrn_measured_fraction_theta_max 0.986
_diffrn_measurement_device_type 'Oxford Diffraction Xcalibur CCD'
_diffrn_measurement_method
;
Rotation method data acquisition using \w
;
_diffrn_radiation_monochromator graphite
_diffrn_radiation_source 'fine-focus sealed tube'
_diffrn_radiation_type MoK\a
_diffrn_radiation_wavelength 0.71073
_diffrn_reflns_av_R_equivalents 0.0549
_diffrn_reflns_av_sigmaI/netI 0.0910
_diffrn_reflns_limit_h_max 5
_diffrn_reflns_limit_h_min -10
_diffrn_reflns_limit_k_max 17
_diffrn_reflns_limit_k_min -17
_diffrn_reflns_limit_l_max 27
_diffrn_reflns_limit_l_min -27
_diffrn_reflns_number 17136
_diffrn_reflns_theta_full 26.36
_diffrn_reflns_theta_max 26.36
_diffrn_reflns_theta_min 4.23
_diffrn_standards_number none
_exptl_absorpt_coefficient_mu 0.420
_exptl_absorpt_correction_type none
_exptl_crystal_colour 'pale yellow'
_exptl_crystal_density_diffrn 1.317
_exptl_crystal_density_method 'not measured'
_exptl_crystal_description Needle
_exptl_crystal_F_000 1064
_exptl_crystal_size_max 0.30
_exptl_crystal_size_mid 0.12
_exptl_crystal_size_min 0.06
_refine_diff_density_max 0.303
_refine_diff_density_min -0.213
_refine_ls_abs_structure_details 'Flack (1983)'
_refine_ls_abs_structure_Flack -0.05(10)
_refine_ls_extinction_method none
_refine_ls_goodness_of_fit_ref 0.974
_refine_ls_hydrogen_treatment constr
_refine_ls_matrix_type full
_refine_ls_number_parameters 289
_refine_ls_number_reflns 5188
_refine_ls_number_restraints 0
_refine_ls_restrained_S_all 0.974
_refine_ls_R_factor_all 0.1108
_refine_ls_R_factor_gt 0.0621
_refine_ls_shift/su_max 0.002
_refine_ls_shift/su_mean 0.000
_refine_ls_structure_factor_coef Fsqd
_refine_ls_weighting_details 'calc w = 1/[\s^2^(Fo^2^)+(0.0578P)^2^] where P = (Fo^2^+2Fc^2^)/3'
_refine_ls_weighting_scheme calc
_refine_ls_wR_factor_gt 0.1142
_refine_ls_wR_factor_ref 0.1353
_reflns_number_gt 3163
_reflns_number_total 5188
_reflns_threshold_expression >2sigma(I)
_cod_data_source_file fl6063.cif
_cod_data_source_block I
_cod_depositor_comments
;
The following automatic conversions were performed:
'_symmetry_cell_setting' value 'Orthorhombic' changed to 'orthorhombic'
according to '/home/saulius/struct/CIF-dictionaries/cif_core.dic'
dictionary named 'cif_core.dic' version 2.4.1 from 2010-06-29.

Automatic conversion script
Id: cif_fix_enum 1527 2010-12-29 10:47:43Z saulius 

The following automatic conversions were performed:

'_chemical_melting_point' value 'not measured' was changed to '?' -
the value is undefined or not given.

'_symmetry_cell_setting' value
'Orthorhombic' changed to 'orthorhombic' according to
/home/saulius/struct/CIF-dictionaries/cif_core.dic dictionary named
'cif_core.dic' version 2.4.1 from 2010-06-29.

Automatic conversion script
Id: cif_fix_values 1715 2011-07-08 13:25:40Z adriana 
;
_cod_database_code 2202650
_cod_database_fobs_code 2202650

loop_
_symmetry_equiv_pos_as_xyz
'x, y, z'
'-x+1/2, -y, z+1/2'
'x+1/2, -y+1/2, -z'
'-x, y+1/2, -z+1/2'

loop_
_atom_site_label
_atom_site_fract_x
_atom_site_fract_y
_atom_site_fract_z
_atom_site_U_iso_or_equiv
_atom_site_adp_type
_atom_site_calc_flag
_atom_site_refinement_flags
_atom_site_occupancy
_atom_site_disorder_assembly
_atom_site_disorder_group
_atom_site_type_symbol
C2 0.0658(5) 0.8986(3) 0.0476(2) 0.0420(11) Uani d . 1 . . C
C4 0.1041(5) 0.9523(3) -0.0527(2) 0.0369(10) Uani d . 1 . . C
C5 0.0759(5) 1.0343(3) -0.02488(19) 0.0443(12) Uani d . 1 . . C
H5 0.0737 1.0926 -0.0445 0.053 Uiso calc R 1 . . H
C6 0.1448(6) 0.9363(3) -0.1168(2) 0.0419(11) Uani d . 1 . . C
C7 0.2635(6) 0.8733(3) -0.1348(2) 0.0492(12) Uani d . 1 . . C
H7 0.3154 0.8361 -0.1060 0.059 Uiso calc R 1 . . H
C8 0.3070(7) 0.8642(4) -0.1947(2) 0.0626(15) Uani d . 1 . . C
H8 0.3896 0.8228 -0.2060 0.075 Uiso calc R 1 . . H
C9 0.2273(7) 0.9166(4) -0.2370(2) 0.0609(15) Uani d . 1 . . C
C10 0.1074(7) 0.9784(4) -0.2206(2) 0.0674(16) Uani d . 1 . . C
H10 0.0538 1.0138 -0.2499 0.081 Uiso calc R 1 . . H
C11 0.0656(6) 0.9884(3) -0.1604(2) 0.0531(13) Uani d . 1 . . C
H11 -0.0163 1.0305 -0.1494 0.064 Uiso calc R 1 . . H
C12 -0.0313(6) 0.7413(3) -0.0490(2) 0.0455(11) Uani d . 1 . . C
H12A -0.0790 0.7796 -0.0807 0.055 Uiso calc R 1 . . H
H12B -0.1082 0.7370 -0.0160 0.055 Uiso calc R 1 . . H
C13 0.0092(6) 0.6439(3) -0.0724(2) 0.0470(12) Uani d . 1 . . C
H13A -0.0659 0.6284 -0.1046 0.056 Uiso calc R 1 . . H
H13B 0.1176 0.6454 -0.0895 0.056 Uiso calc R 1 . . H
C14 0.1323(6) 0.5773(3) 0.0179(2) 0.0428(12) Uani d . 1 . . C
H14A 0.1230 0.6380 0.0382 0.051 Uiso calc R 1 . . H
H14B 0.2372 0.5751 -0.0020 0.051 Uiso calc R 1 . . H
C15 0.1221(6) 0.4985(3) 0.0636(2) 0.0469(12) Uani d . 1 . . C
H15A 0.2112 0.5040 0.0921 0.056 Uiso calc R 1 . . H
H15B 0.0210 0.5036 0.0859 0.056 Uiso calc R 1 . . H
C16 -0.0008(6) 0.3963(3) -0.0118(2) 0.0526(13) Uani d . 1 . . C
H16A -0.1060 0.3993 0.0078 0.063 Uiso calc R 1 . . H
H16B 0.0080 0.3357 -0.0323 0.063 Uiso calc R 1 . . H
C17 0.0155(6) 0.4765(3) -0.0568(2) 0.0507(12) Uani d . 1 . . C
H17A 0.1198 0.4719 -0.0770 0.061 Uiso calc R 1 . . H
H17B -0.0690 0.4710 -0.0871 0.061 Uiso calc R 1 . . H
C18 -0.0003(6) 0.3006(3) 0.1264(2) 0.0433(12) Uani d . 1 . . C
C19 -0.1398(7) 0.2558(3) 0.1087(2) 0.0572(14) Uani d . 1 . . C
H19 -0.1490 0.2325 0.0696 0.069 Uiso calc R 1 . . H
C20 -0.2664(7) 0.2453(4) 0.1486(3) 0.0697(16) Uani d . 1 . . C
H20 -0.3608 0.2145 0.1364 0.084 Uiso calc R 1 . . H
C21 -0.2546(8) 0.2802(4) 0.2074(3) 0.0723(17) Uani d . 1 . . C
C22 -0.1139(8) 0.3254(4) 0.2239(3) 0.0724(17) Uani d . 1 . . C
H22 -0.1041 0.3490 0.2629 0.087 Uiso calc R 1 . . H
C23 0.0134(7) 0.3367(4) 0.1841(2) 0.0649(15) Uani d . 1 . . C
H23 0.1073 0.3682 0.1959 0.078 Uiso calc R 1 . . H
C24 -0.3947(9) 0.2654(5) 0.2513(3) 0.114(3) Uani d . 1 . . C
H24A -0.4136 0.1987 0.2564 0.137 Uiso calc R 1 . . H
H24B -0.4910 0.2949 0.2356 0.137 Uiso calc R 1 . . H
H24C -0.3678 0.2933 0.2895 0.137 Uiso calc R 1 . . H
N1 0.0026(5) 0.5684(2) -0.02704(16) 0.0439(10) Uani d . 1 . . N
N2 0.1298(5) 0.4057(2) 0.03331(16) 0.0401(9) Uani d . 1 . . N
N3 0.0964(4) 0.8774(2) -0.01098(17) 0.0411(10) Uani d . 1 . . N
O1 0.3072(4) 0.3344(2) 0.11068(17) 0.0652(10) Uani d . 1 . . O
O2 0.1646(4) 0.2324(2) 0.03656(16) 0.0629(10) Uani d . 1 . . O
O3 0.1217(4) 0.78351(19) -0.02831(13) 0.0418(8) Uani d . 1 . . O
S1 0.04417(17) 1.02049(8) 0.05131(5) 0.0527(3) Uani d . 1 . . S
S2 0.0501(2) 0.82381(10) 0.10476(6) 0.0623(4) Uani d . 1 . . S
S3 0.16517(16) 0.31286(9) 0.07595(6) 0.0501(3) Uani d . 1 . . S
Cl1 0.2808(3) 0.90619(14) -0.31204(7) 0.1169(8) Uani d . 1 . . Cl

loop_
_atom_site_aniso_label
_atom_site_aniso_U_11
_atom_site_aniso_U_22
_atom_site_aniso_U_33
_atom_site_aniso_U_12
_atom_site_aniso_U_13
_atom_site_aniso_U_23
C2 0.038(3) 0.050(3) 0.038(3) -0.008(2) -0.002(2) 0.000(2)
C4 0.033(2) 0.035(3) 0.043(3) -0.002(2) -0.001(2) 0.004(2)
C5 0.052(3) 0.034(3) 0.046(3) -0.003(2) -0.003(2) 0.002(2)
C6 0.051(3) 0.031(2) 0.044(3) 0.000(2) -0.004(2) 0.003(2)
C7 0.054(3) 0.046(3) 0.048(3) 0.004(3) -0.003(3) 0.007(2)
C8 0.077(4) 0.059(3) 0.052(3) 0.021(3) 0.019(3) -0.001(3)
C9 0.084(4) 0.058(3) 0.041(3) 0.009(3) 0.013(3) 0.005(3)
C10 0.097(5) 0.058(3) 0.047(3) 0.015(3) -0.005(3) 0.008(3)
C11 0.062(3) 0.051(3) 0.047(3) 0.014(3) 0.006(3) 0.007(2)
C12 0.043(3) 0.035(2) 0.059(3) 0.001(2) -0.009(3) 0.007(2)
C13 0.058(3) 0.036(2) 0.047(3) 0.001(2) -0.004(3) 0.005(2)
C14 0.043(3) 0.035(3) 0.050(3) -0.005(2) -0.006(2) -0.001(2)
C15 0.057(3) 0.032(2) 0.052(3) 0.001(2) -0.006(2) 0.001(2)
C16 0.057(3) 0.037(3) 0.064(3) -0.008(2) -0.008(3) -0.013(2)
C17 0.064(3) 0.039(3) 0.049(3) -0.003(2) -0.010(3) -0.007(2)
C18 0.056(3) 0.030(2) 0.044(3) 0.003(2) 0.005(2) 0.008(2)
C19 0.067(4) 0.046(3) 0.059(3) -0.012(3) 0.004(3) -0.005(3)
C20 0.062(4) 0.069(4) 0.078(4) -0.020(3) 0.014(3) -0.006(3)
C21 0.088(5) 0.065(4) 0.064(4) -0.007(4) 0.025(4) 0.000(3)
C22 0.103(5) 0.065(4) 0.049(3) 0.000(4) 0.002(4) -0.004(3)
C23 0.078(4) 0.058(3) 0.058(3) -0.003(3) -0.008(3) 0.003(3)
C24 0.134(6) 0.105(6) 0.104(5) -0.020(5) 0.062(5) 0.003(4)
N1 0.055(3) 0.0258(19) 0.051(2) -0.0011(18) -0.005(2) -0.0051(17)
N2 0.049(2) 0.0210(18) 0.050(2) 0.0004(17) -0.0056(19) 0.0002(17)
N3 0.050(3) 0.030(2) 0.044(2) -0.0013(18) -0.0048(19) 0.0011(17)
O1 0.045(2) 0.052(2) 0.098(3) -0.0026(17) -0.019(2) 0.020(2)
O2 0.077(2) 0.0329(19) 0.078(3) 0.0072(18) 0.014(2) -0.0049(17)
O3 0.0423(18) 0.0301(17) 0.053(2) 0.0008(14) -0.0038(15) 0.0016(14)
S1 0.0673(8) 0.0435(7) 0.0473(7) -0.0018(7) -0.0037(7) -0.0059(6)
S2 0.0835(10) 0.0586(8) 0.0449(7) -0.0101(8) 0.0010(7) 0.0087(7)
S3 0.0505(7) 0.0332(6) 0.0666(8) 0.0023(6) 0.0026(7) 0.0041(6)
Cl1 0.184(2) 0.1208(14) 0.0463(9) 0.0491(15) 0.0268(12) 0.0094(9)

loop_
_atom_type_symbol
_atom_type_description
_atom_type_scat_dispersion_real
_atom_type_scat_dispersion_imag
_atom_type_scat_source
C C 0.0033 0.0016 'International Tables Vol C Tables 4.2.6.8 and 6.1.1.4'
H H 0.0000 0.0000 'International Tables Vol C Tables 4.2.6.8 and 6.1.1.4'
N N 0.0061 0.0033 'International Tables Vol C Tables 4.2.6.8 and 6.1.1.4'
O O 0.0106 0.0060 'International Tables Vol C Tables 4.2.6.8 and 6.1.1.4'
S S 0.1246 0.1234 'International Tables Vol C Tables 4.2.6.8 and 6.1.1.4'
Cl Cl 0.1484 0.1585 'International Tables Vol C Tables 4.2.6.8 and 6.1.1.4'

loop_
_geom_angle_atom_site_label_1
_geom_angle_atom_site_label_2
_geom_angle_atom_site_label_3
_geom_angle
_geom_angle_publ_flag
N3 C2 S2 127.4(4) yes
N3 C2 S1 106.5(3) yes
S2 C2 S1 126.1(3) yes
C5 C4 N3 109.9(4) yes
C5 C4 C6 128.2(4) yes
N3 C4 C6 121.9(4) ?
C4 C5 S1 112.5(3) yes
C4 C5 H5 123.7 ?
S1 C5 H5 123.7 ?
C7 C6 C11 118.3(4) ?
C7 C6 C4 122.5(4) ?
C11 C6 C4 119.1(4) ?
C6 C7 C8 121.4(5) ?
C6 C7 H7 119.3 ?
C8 C7 H7 119.3 ?
C9 C8 C7 119.1(5) ?
C9 C8 H8 120.4 ?
C7 C8 H8 120.4 ?
C8 C9 C10 120.7(5) ?
C8 C9 Cl1 119.6(4) ?
C10 C9 Cl1 119.6(4) ?
C9 C10 C11 120.0(5) ?
C9 C10 H10 120.0 ?
C11 C10 H10 120.0 ?
C6 C11 C10 120.3(5) ?
C6 C11 H11 119.8 ?
C10 C11 H11 119.8 ?
O3 C12 C13 106.7(4) ?
O3 C12 H12A 110.4 ?
C13 C12 H12A 110.4 ?
O3 C12 H12B 110.4 ?
C13 C12 H12B 110.4 ?
H12A C12 H12B 108.6 ?
N1 C13 C12 114.7(4) ?
N1 C13 H13A 108.6 ?
C12 C13 H13A 108.6 ?
N1 C13 H13B 108.6 ?
C12 C13 H13B 108.6 ?
H13A C13 H13B 107.6 ?
N1 C14 C15 110.7(4) ?
N1 C14 H14A 109.5 ?
C15 C14 H14A 109.5 ?
N1 C14 H14B 109.5 ?
C15 C14 H14B 109.5 ?
H14A C14 H14B 108.1 ?
N2 C15 C14 110.2(4) ?
N2 C15 H15A 109.6 ?
C14 C15 H15A 109.6 ?
N2 C15 H15B 109.6 ?
C14 C15 H15B 109.6 ?
H15A C15 H15B 108.1 ?
N2 C16 C17 108.4(4) ?
N2 C16 H16A 110.0 ?
C17 C16 H16A 110.0 ?
N2 C16 H16B 110.0 ?
C17 C16 H16B 110.0 ?
H16A C16 H16B 108.4 ?
N1 C17 C16 111.0(4) ?
N1 C17 H17A 109.4 ?
C16 C17 H17A 109.4 ?
N1 C17 H17B 109.4 ?
C16 C17 H17B 109.4 ?
H17A C17 H17B 108.0 ?
C19 C18 C23 120.3(5) ?
C19 C18 S3 120.6(4) ?
C23 C18 S3 119.1(4) ?
C18 C19 C20 120.1(5) ?
C18 C19 H19 120.0 ?
C20 C19 H19 120.0 ?
C19 C20 C21 120.6(6) ?
C19 C20 H20 119.7 ?
C21 C20 H20 119.7 ?
C22 C21 C20 118.2(5) ?
C22 C21 C24 122.2(6) ?
C20 C21 C24 119.7(6) ?
C21 C22 C23 121.6(5) ?
C21 C22 H22 119.2 ?
C23 C22 H22 119.2 ?
C22 C23 C18 119.3(5) ?
C22 C23 H23 120.4 ?
C18 C23 H23 120.4 ?
C21 C24 H24A 109.5 ?
C21 C24 H24B 109.5 ?
H24A C24 H24B 109.5 ?
C21 C24 H24C 109.5 ?
H24A C24 H24C 109.5 ?
H24B C24 H24C 109.5 ?
C17 N1 C13 109.4(3) ?
C17 N1 C14 109.3(3) ?
C13 N1 C14 112.2(3) ?
C15 N2 C16 111.0(3) ?
C15 N2 S3 116.9(3) ?
C16 N2 S3 116.7(3) ?
C2 N3 O3 120.1(4) yes
C2 N3 C4 118.2(4) yes
O3 N3 C4 121.7(3) yes
N3 O3 C12 110.1(3) yes
C5 S1 C2 92.8(2) yes
O1 S3 O2 119.9(2) ?
O1 S3 N2 106.61(19) ?
O2 S3 N2 106.25(19) ?
O1 S3 C18 108.0(2) ?
O2 S3 C18 107.8(2) ?
N2 S3 C18 107.8(2) ?

loop_
_geom_bond_atom_site_label_1
_geom_bond_atom_site_label_2
_geom_bond_site_symmetry_2
_geom_bond_distance
_geom_bond_publ_flag
C2 N3 . 1.356(5) yes
C2 S2 . 1.655(5) yes
C2 S1 . 1.729(5) yes
C4 C5 . 1.330(6) yes
C4 N3 . 1.405(5) yes
C4 C6 . 1.478(6) yes
C5 S1 . 1.721(4) yes
C5 H5 . 0.9300 ?
C6 C7 . 1.379(6) ?
C6 C11 . 1.379(6) ?
C7 C8 . 1.382(7) ?
C7 H7 . 0.9300 ?
C8 C9 . 1.363(7) ?
C8 H8 . 0.9300 ?
C9 C10 . 1.365(7) ?
C9 Cl1 . 1.728(5) ?
C10 C11 . 1.387(7) ?
C10 H10 . 0.9300 ?
C11 H11 . 0.9300 ?
C12 O3 . 1.466(5) ?
C12 C13 . 1.505(6) ?
C12 H12A . 0.9700 ?
C12 H12B . 0.9700 ?
C13 N1 . 1.465(5) ?
C13 H13A . 0.9700 ?
C13 H13B . 0.9700 ?
C14 N1 . 1.466(5) ?
C14 C15 . 1.506(6) ?
C14 H14A . 0.9700 ?
C14 H14B . 0.9700 ?
C15 N2 . 1.473(5) ?
C15 H15A . 0.9700 ?
C15 H15B . 0.9700 ?
C16 N2 . 1.474(6) ?
C16 C17 . 1.514(6) ?
C16 H16A . 0.9700 ?
C16 H16B . 0.9700 ?
C17 N1 . 1.458(5) ?
C17 H17A . 0.9700 ?
C17 H17B . 0.9700 ?
C18 C19 . 1.367(7) ?
C18 C23 . 1.382(6) ?
C18 S3 . 1.770(4) ?
C19 C20 . 1.375(7) ?
C19 H19 . 0.9300 ?
C20 C21 . 1.397(8) ?
C20 H20 . 0.9300 ?
C21 C22 . 1.371(8) ?
C21 C24 . 1.523(8) ?
C22 C23 . 1.379(8) ?
C22 H22 . 0.9300 ?
C23 H23 . 0.9300 ?
C24 H24A . 0.9600 ?
C24 H24B . 0.9600 ?
C24 H24C . 0.9600 ?
N2 S3 . 1.641(3) ?
N3 O3 . 1.394(4) yes
O1 S3 . 1.432(3) ?
O2 S3 . 1.432(3) ?

loop_
_geom_torsion_atom_site_label_1
_geom_torsion_atom_site_label_2
_geom_torsion_atom_site_label_3
_geom_torsion_atom_site_label_4
_geom_torsion
_geom_torsion_publ_flag
N3 C4 C5 S1 1.1(5) yes
C6 C4 C5 S1 -176.5(4) yes
C5 C4 C6 C7 137.0(5) ?
N3 C4 C6 C7 -40.3(6) ?
C5 C4 C6 C11 -40.7(7) ?
N3 C4 C6 C11 142.0(4) ?
C11 C6 C7 C8 2.1(7) ?
C4 C6 C7 C8 -175.6(4) ?
C6 C7 C8 C9 -2.0(8) ?
C7 C8 C9 C10 0.9(8) ?
C7 C8 C9 Cl1 179.8(4) ?
C8 C9 C10 C11 0.0(9) ?
Cl1 C9 C10 C11 -178.9(4) ?
C7 C6 C11 C10 -1.2(7) ?
C4 C6 C11 C10 176.6(4) ?
C9 C10 C11 C6 0.1(8) ?
O3 C12 C13 N1 89.4(5) yes
N1 C14 C15 N2 57.0(5) yes
N2 C16 C17 N1 -59.7(5) yes
C23 C18 C19 C20 -1.0(7) ?
S3 C18 C19 C20 178.9(4) ?
C18 C19 C20 C21 0.3(8) ?
C19 C20 C21 C22 0.2(9) ?
C19 C20 C21 C24 -178.4(5) ?
C20 C21 C22 C23 0.1(9) ?
C24 C21 C22 C23 178.7(6) ?
C21 C22 C23 C18 -0.8(8) ?
C19 C18 C23 C22 1.3(7) ?
S3 C18 C23 C22 -178.6(4) ?
C16 C17 N1 C13 -176.6(4) yes
C16 C17 N1 C14 60.1(5) yes
C12 C13 N1 C17 170.0(4) ?
C12 C13 N1 C14 -68.4(5) ?
C15 C14 N1 C17 -58.3(5) yes
C15 C14 N1 C13 -179.9(4) ?
C14 C15 N2 C16 -57.3(5) yes
C14 C15 N2 S3 165.5(3) ?
C17 C16 N2 C15 57.8(5) yes
C17 C16 N2 S3 -164.8(3) yes
S2 C2 N3 O3 -1.2(6) ?
S1 C2 N3 O3 179.3(3) ?
S2 C2 N3 C4 179.7(3) ?
S1 C2 N3 C4 0.2(5) ?
C5 C4 N3 C2 -0.9(5) ?
C6 C4 N3 C2 176.9(4) ?
C5 C4 N3 O3 -179.9(4) ?
C6 C4 N3 O3 -2.1(6) ?
C2 N3 O3 C12 94.1(4) yes
C4 N3 O3 C12 -86.9(4) ?
C13 C12 O3 N3 174.6(3) ?
C4 C5 S1 C2 -0.9(4) ?
N3 C2 S1 C5 0.3(3) ?
S2 C2 S1 C5 -179.1(3) ?
C15 N2 S3 O1 -51.8(4) ?
C16 N2 S3 O1 173.3(3) ?
C15 N2 S3 O2 179.2(3) ?
C16 N2 S3 O2 44.4(4) ?
C15 N2 S3 C18 63.9(4) ?
C16 N2 S3 C18 -71.0(4) ?
C19 C18 S3 O1 -162.3(4) ?
C23 C18 S3 O1 17.5(4) ?
C19 C18 S3 O2 -31.5(4) ?
C23 C18 S3 O2 148.4(4) ?
C19 C18 S3 N2 82.8(4) ?
C23 C18 S3 N2 -97.3(4) ?
